data_4117161
loop_
_publ_author_name
'Masami Sakamoto'
'Masaki Takahashi'
'Shin Moriizumi'
'Kentaro Yamaguchi'
'Tsutomu Fujita'
'Shoji Watanabe'

_publ_section_title
;
 Solid State Photochemistry: Absolute Asymmetric Photocyclization of an
 Achiral S-Arylo-Benzoylbenzothioate to an Optically Active Phthalide
 Involving a Novel Phenyl Migration
;
_journal_name_full 'Journal of the American Chemical Society'
_journal_page_first 8138
_journal_page_last 8139
_journal_paper_doi 10.1021/ja960823h
_journal_volume 118
_journal_year 1996
_chemical_formula_sum 'C21 H16 O2 S'
_space_group_IT_number 1
_symmetry_cell_setting triclinic
_symmetry_Int_Tables_number 1
_symmetry_space_group_name_Hall 'P 1'
_symmetry_space_group_name_H-M 'P 1'
_audit_creation_date 'Mon Sep  4 11:59:02 1995'
_audit_creation_method 'from TEXRAY.INF file'
_cell_angle_alpha 99.64(2)
_cell_angle_beta 105.42(2)
_cell_angle_gamma 76.613(10)
_cell_formula_units_Z 2.00
_cell_length_a 9.126(1)
_cell_length_b 11.685(1)
_cell_length_c 8.529(2)
_cell_measurement_reflns_used 20
_cell_measurement_temperature 23.0
_cell_measurement_theta_max 49.02
_cell_measurement_theta_min 43.97
_cell_volume 847.5(2)
_computing_cell_refinement 'MSC/AFC Diffractometer Control'
_computing_data_collection 'MSC/AFC Diffractometer Control'
_computing_data_reduction 'teXsan: PROCESS (MSC)'
_computing_publication_material 'teXsan: FINISH (MSC)'
_computing_structure_refinement 'teXsan: LS (MSC)'
_computing_structure_solution SIR88
_diffrn_ambient_temperature 23.0
_diffrn_measurement_device AFC5S
_diffrn_measurement_method 'omega/2-theta scans'
_diffrn_orient_matrix_UB_11 -0.07781
_diffrn_orient_matrix_UB_12 0.06577
_diffrn_orient_matrix_UB_13 0.04007
_diffrn_orient_matrix_UB_21 0.07788
_diffrn_orient_matrix_UB_22 0.05256
_diffrn_orient_matrix_UB_23 0.03119
_diffrn_orient_matrix_UB_31 -0.03636
_diffrn_orient_matrix_UB_32 0.02740
_diffrn_orient_matrix_UB_33 -0.11137
_diffrn_radiation_monochromator graphite
_diffrn_radiation_source 'X-ray tube'
_diffrn_radiation_type CuKalpha
_diffrn_radiation_wavelength 1.5418
_diffrn_reflns_av_R_equivalents 3.82
_diffrn_reflns_limit_h_max 10
_diffrn_reflns_limit_h_min -10
_diffrn_reflns_limit_k_max 12
_diffrn_reflns_limit_k_min -12
_diffrn_reflns_limit_l_max 0
_diffrn_reflns_limit_l_min 0
_diffrn_reflns_number 5410
_diffrn_reflns_theta_max 60.0559
_diffrn_standards_decay_% -0.07
_diffrn_standards_interval_count 150
_diffrn_standards_number 3
_exptl_absorpt_coefficient_mu_cm 17.645
_exptl_crystal_colour colorless
_exptl_crystal_density_diffrn 1.303
_exptl_crystal_description prismatic
_exptl_crystal_F_000 348.00
_exptl_crystal_size_max 0.400
_exptl_crystal_size_min 0.120
_refine_diff_density_max -0.60500
_refine_diff_density_min 0.95780
_refine_ls_extinction_coef 0.00000
_refine_ls_extinction_method Zachariasen_type_2_gaussian_isotropic
_refine_ls_goodness_of_fit_obs 8.580
_refine_ls_matrix_type full
_refine_ls_number_parameters 555
_refine_ls_number_reflns 5087
_refine_ls_number_restraints 0
_refine_ls_R_factor_obs 0.0870
_refine_ls_shift/esd_max 6.7140
_refine_ls_structure_factor_coef F
_refine_ls_weighting_scheme sigma
_refine_ls_wR_factor_obs 0.1010
_cod_data_source_file ja960823h_2.cif
_cod_data_source_block Kentax_Sakamoto_col_.5mm_95-09-01
_cod_original_cell_volume 847.5(3)
_cod_original_sg_symbol_H-M 'P 1 '
_cod_database_code 4117161

loop_
_symmetry_equiv_pos_as_xyz
'   +x,   +y,   +z'

loop_
_atom_site_aniso_label
_atom_site_aniso_U_11
_atom_site_aniso_U_22
_atom_site_aniso_U_33
_atom_site_aniso_U_12
_atom_site_aniso_U_13
_atom_site_aniso_U_23
S1 0.051(2) 0.064(2) 0.044(2) -0.020(1) 0.007(1) 0.013(1)
S2 0.060(2) 0.067(2) 0.038(1) -0.025(2) 0.007(1) 0.010(1)
O1 0.045(4) 0.049(4) 0.054(4) -0.007(3) 0.003(3) 0.005(3)
O2 0.083(6) 0.063(5) 0.066(5) -0.008(5) 0.026(5) -0.016(4)
O3 0.056(4) 0.046(4) 0.045(4) -0.003(3) 0.009(3) 0.002(3)
O4 0.085(7) 0.058(5) 0.074(6) -0.001(5) -0.006(5) 0.009(4)
C1 0.045(6) 0.055(6) 0.040(6) -0.001(5) 0.024(5) -0.013(5)
C2 0.030(5) 0.038(5) 0.032(5) -0.001(4) 0.007(4) 0.004(4)
C3 0.033(5) 0.039(6) 0.049(6) -0.018(5) 0.001(4) -0.002(4)
C4 0.040(6) 0.037(6) 0.058(7) -0.002(5) 0.003(5) 0.003(5)
C5 0.062(8) 0.055(7) 0.062(8) -0.018(7) -0.012(6) 0.027(6)
C6 0.080(10) 0.09(1) 0.048(7) -0.047(9) -0.019(7) 0.021(7)
C7 0.051(7) 0.055(8) 0.045(7) -0.010(6) 0.006(6) 0.004(6)
C8 0.040(6) 0.061(7) 0.039(6) -0.025(5) 0.009(5) 0.002(5)
C9 0.060(8) 0.061(7) 0.034(6) -0.028(6) 0.007(5) 0.017(5)
C10 0.10(1) 0.057(7) 0.059(8) -0.042(7) 0.046(8) -0.008(6)
C11 0.13(1) 0.12(1) 0.048(9) -0.09(1) 0.015(9) -0.019(8)
C12 0.30(5) 0.58(7) 0.24(3) -0.38(6) -0.18(3) 0.30(4)
C13 0.12(2) 0.10(1) 0.13(2) -0.03(1) 0.04(2) 0.06(1)
C14 0.040(7) 0.09(1) 0.071(8) -0.034(7) -0.009(6) 0.029(7)
C15 0.09(1) 0.058(10) 0.16(2) -0.013(9) 0.09(1) 0.00(1)
C16 0.034(6) 0.058(6) 0.034(5) -0.006(5) 0.006(5) 0.011(5)
C17 0.09(1) 0.08(1) 0.068(9) -0.033(9) -0.006(8) 0.025(8)
C18 0.066(10) 0.15(2) 0.045(9) -0.03(1) -0.006(8) 0.01(1)
C19 0.09(1) 0.08(1) 0.09(1) -0.03(1) 0.035(10) -0.026(9)
C20 0.064(8) 0.084(10) 0.046(7) -0.018(7) 0.004(6) -0.010(7)
C21 0.053(7) 0.042(6) 0.067(8) -0.013(6) 0.011(6) -0.008(6)
C22 0.051(7) 0.035(6) 0.051(7) -0.005(5) -0.002(5) 0.014(5)
C23 0.040(6) 0.034(5) 0.046(6) -0.001(4) 0.009(5) 0.006(4)
C24 0.031(5) 0.038(6) 0.041(5) -0.008(5) 0.001(4) 0.007(4)
C25 0.053(7) 0.061(7) 0.034(6) -0.005(6) 0.006(5) 0.001(5)
C26 0.07(1) 0.06(1) 0.08(1) -0.018(9) 0.023(9) -0.008(8)
C27 0.12(1) 0.12(1) 0.045(9) -0.06(1) 0.014(9) 0.029(9)
C28 0.056(7) 0.035(6) 0.051(7) 0.000(5) 0.009(6) 0.005(5)
C29 0.066(7) 0.030(5) 0.034(6) -0.015(5) 0.013(5) 0.000(4)
C30 0.036(6) 0.046(6) 0.042(6) -0.011(5) 0.012(5) 0.006(5)
C31 0.073(9) 0.055(7) 0.050(7) -0.023(7) 0.013(6) 0.017(6)
C32 0.09(1) 0.056(8) 0.067(9) -0.029(8) 0.035(9) -0.005(7)
C33 0.078(10) 0.072(9) 0.060(8) -0.044(8) 0.002(8) 0.000(7)
C34 0.064(8) 0.077(9) 0.052(7) -0.033(7) -0.002(6) 0.023(7)
C35 0.044(7) 0.055(7) 0.071(8) -0.022(6) 0.004(6) 0.020(6)
C36 0.07(1) 0.070(10) 0.15(2) -0.008(9) 0.06(1) -0.03(1)
C37 0.058(7) 0.054(7) 0.039(6) -0.015(6) 0.011(5) 0.005(5)
C38 0.056(8) 0.079(10) 0.045(7) -0.012(7) -0.004(6) 0.005(7)
C39 0.073(10) 0.11(1) 0.045(7) -0.048(9) -0.029(7) 0.027(8)
C40 0.10(1) 0.10(1) 0.067(9) -0.07(1) 0.012(9) -0.022(9)
C41 0.10(1) 0.08(1) 0.063(9) -0.038(9) -0.022(9) 0.006(7)
C42 0.079(10) 0.055(8) 0.067(8) -0.031(8) -0.006(7) -0.002(7)

loop_
_atom_site_label
_atom_site_fract_x
_atom_site_fract_y
_atom_site_fract_z
_atom_site_U_iso_or_equiv
_atom_site_thermal_displace_type
S1 -0.0959 -0.4431 -0.3336 0.0517(8) Uij
S2 -0.6663 -0.0902 -0.0970 0.0533(9) Uij
O1 -0.2974(8) -0.4036(6) -0.1374(8) 0.051(2) Uij
O2 -0.315(1) -0.3317(8) 0.1154(10) 0.073(3) Uij
O3 -0.7138(8) 0.1085(6) -0.2356(8) 0.051(2) Uij
O4 -0.860(1) 0.1765(8) -0.470(1) 0.079(3) Uij
C1 -0.254(1) -0.4083(9) 0.026(1) 0.047(3) Uij
C2 -0.204(1) -0.5025(8) -0.223(1) 0.034(3) Uij
C3 -0.098(1) -0.5694(8) -0.082(1) 0.041(3) Uij
C4 0.019(1) -0.6680(9) -0.086(1) 0.048(3) Uij
C5 0.097(2) -0.711(1) 0.061(2) 0.061(4) Uij
C6 0.054(2) -0.649(1) 0.208(2) 0.071(5) Uij
C7 -0.054(1) -0.552(1) 0.212(1) 0.052(4) Uij
C8 -0.133(1) -0.5095(10) 0.060(1) 0.045(3) Uij
C9 0.058(1) -0.401(1) -0.174(1) 0.048(3) Uij
C10 0.017(2) -0.295(1) -0.061(1) 0.065(4) Uij
C11 0.131(2) -0.263(2) 0.068(2) 0.091(6) Uij
C12 0.281(5) -0.341(5) 0.069(4) 0.34(3) Uij
C13 0.319(3) -0.434(2) -0.047(2) 0.111(8) Uij
C14 0.209(1) -0.467(1) -0.167(2) 0.065(4) Uij
C15 0.250(2) -0.562(1) -0.285(3) 0.093(7) Uij
C16 -0.309(1) -0.5719(10) -0.353(1) 0.042(3) Uij
C17 -0.413(2) -0.523(1) -0.483(2) 0.079(5) Uij
C18 -0.510(2) -0.588(2) -0.605(2) 0.089(6) Uij
C19 -0.502(2) -0.700(2) -0.588(2) 0.086(6) Uij
C20 -0.404(2) -0.754(1) -0.461(2) 0.068(4) Uij
C21 -0.306(1) -0.6910(10) -0.346(1) 0.056(4) Uij
C22 -0.749(1) 0.1076(9) -0.403(1) 0.047(3) Uij
C23 -0.593(1) 0.0087(8) -0.186(1) 0.041(3) Uij
C24 -0.543(1) -0.0475(8) -0.346(1) 0.038(3) Uij
C25 -0.433(1) -0.1414(10) -0.375(1) 0.052(3) Uij
C26 -0.427(2) -0.170(1) -0.531(2) 0.069(5) Uij
C27 -0.521(2) -0.109(2) -0.650(2) 0.089(6) Uij
C28 -0.633(1) -0.0178(9) -0.632(1) 0.049(3) Uij
C29 -0.641(1) 0.0104(8) -0.472(1) 0.042(3) Uij
C30 -0.798(1) -0.1454(9) -0.274(1) 0.040(3) Uij
C31 -0.736(2) -0.248(1) -0.364(1) 0.057(4) Uij
C32 -0.834(2) -0.294(1) -0.505(2) 0.067(5) Uij
C33 -0.984(2) -0.237(1) -0.550(2) 0.069(5) Uij
C34 -1.046(1) -0.137(1) -0.458(1) 0.062(4) Uij
C35 -0.950(1) -0.087(1) -0.311(1) 0.055(4) Uij
C36 -1.022(2) 0.022(2) -0.216(3) 0.093(6) Uij
C37 -0.461(1) 0.056(1) -0.056(1) 0.050(3) Uij
C38 -0.347(1) -0.025(1) 0.037(1) 0.064(4) Uij
C39 -0.225(2) 0.020(1) 0.153(1) 0.078(5) Uij
C40 -0.217(2) 0.138(2) 0.166(2) 0.086(6) Uij
C41 -0.328(2) 0.214(1) 0.075(2) 0.084(5) Uij
C42 -0.450(2) 0.174(1) -0.037(1) 0.069(4) Uij
H1 0.05(1) -0.704(8) -0.19(1) 0.06(3) Uij
H2 0.18(1) -0.780(8) 0.06(1) 0.07(3) Uij
H3 0.11(1) -0.680(8) 0.31(1) 0.09(3) Uij
H4 -0.08(1) -0.513(8) 0.31(1) 0.06(3) Uij
H5 -0.09(1) -0.251(8) -0.08(1) 0.08(3) Uij
H6 0.11(1) -0.198(8) 0.15(1) 0.11(3) Uij
H7 0.36(2) -0.32(2) 0.16(2) 0.41(6) Uij
H8 0.42(2) -0.47(2) -0.04(2) 0.13(6) Uij
H9 0.16(2) -0.58(2) -0.36(2) 0.11(6) Uij
H10 0.30(2) -0.63(2) -0.23(2) 0.11(6) Uij
H11 0.32(2) -0.54(2) -0.34(2) 0.11(6) Uij
H12 -0.42(2) -0.44(2) -0.49(2) 0.09(6) Uij
H13 -0.58(2) -0.55(2) -0.70(2) 0.11(6) Uij
H14 -0.57(2) -0.74(2) -0.67(2) 0.10(6) Uij
H15 -0.40(2) -0.83(2) -0.45(2) 0.08(6) Uij
H16 -0.23(2) -0.73(2) -0.26(2) 0.07(6) Uij
H17 -0.36(2) -0.18(2) -0.29(2) 0.06(6) Uij
H18 -0.35(2) -0.24(2) -0.56(2) 0.08(6) Uij
H19 -0.51(2) -0.13(2) -0.76(2) 0.11(6) Uij
H20 -0.70(2) 0.02(2) -0.72(2) 0.06(6) Uij
H21 -0.63(2) -0.29(2) -0.33(2) 0.07(6) Uij
H22 -0.80(2) -0.36(2) -0.57(2) 0.08(6) Uij
H23 -1.05(2) -0.27(2) -0.65(2) 0.08(6) Uij
H24 -1.15(2) -0.10(2) -0.49(2) 0.07(6) Uij
H25 -1.06(2) 0.08(2) -0.28(2) 0.11(6) Uij
H26 -0.95(2) 0.04(2) -0.12(2) 0.11(6) Uij
H27 -1.11(1) 0.006(9) -0.18(1) 0.11(4) Uij
H28 -0.35(1) -0.106(9) 0.02(1) 0.08(4) Uij
H29 -0.15(1) -0.032(9) 0.22(1) 0.09(4) Uij
H30 -0.13(1) 0.166(9) 0.24(1) 0.10(4) Uij
H31 -0.32(1) 0.295(9) 0.09(1) 0.10(4) Uij
H32 -0.53(1) 0.228(9) -0.10(1) 0.08(4) Uij

loop_
_atom_type_symbol
_atom_type_oxidation_number
_atom_type_number_in_cell
_atom_type_scat_dispersion_real
_atom_type_scat_dispersion_imag
_atom_type_scat_source
C 0 42 0.018 0.009 'International Tables'
H 0 32 0.000 0.000 'International Tables'
O 0 4 0.049 0.032 'International Tables'
S 0 2 0.333 0.557 'International Tables'

loop_
_geom_angle_atom_site_label_1
_geom_angle_atom_site_label_2
_geom_angle_atom_site_label_3
_geom_angle
_geom_angle_publ_flag
C(2) S(1) C(9) 102.6(5) yes
C(23) S(2) C(30) 100.2(5) yes
C(1) O(1) C(2) 110.9(8) yes
C(22) O(3) C(23) 109.9(8) yes
O(1) C(1) O(2) 119(1) yes
O(1) C(1) C(8) 109.5(9) yes
O(2) C(1) C(8) 130(1) yes
S(1) C(2) O(1) 109.4(7) yes
S(1) C(2) C(3) 112.8(7) yes
S(1) C(2) C(16) 106.0(7) yes
O(1) C(2) C(3) 102.1(7) yes
O(1) C(2) C(16) 110.4(8) yes
C(3) C(2) C(16) 116.1(8) yes
C(2) C(3) C(4) 128.7(10) yes
C(2) C(3) C(8) 107.6(9) yes
C(4) C(3) C(8) 123(1) yes
C(3) C(4) C(5) 117(1) yes
C(4) C(5) C(6) 117(1) yes
C(5) C(6) C(7) 124(1) yes
C(6) C(7) C(8) 116(1) yes
C(1) C(8) C(3) 110.0(10) yes
C(1) C(8) C(7) 130(1) yes
C(3) C(8) C(7) 119(1) yes
S(1) C(9) C(10) 115(1) yes
S(1) C(9) C(14) 119(1) yes
C(10) C(9) C(14) 125(1) yes
C(9) C(10) C(11) 115(1) yes
C(10) C(11) C(12) 114(2) yes
C(11) C(12) C(13) 125(2) yes
C(12) C(13) C(14) 123(3) yes
C(9) C(14) C(13) 115(1) yes
C(9) C(14) C(15) 124(1) yes
C(13) C(14) C(15) 120(1) yes
C(2) C(16) C(17) 122(1) yes
C(2) C(16) C(21) 122.4(10) yes
C(17) C(16) C(21) 115(1) yes
C(16) C(17) C(18) 119(2) yes
C(17) C(18) C(19) 121(1) yes
C(18) C(19) C(20) 121(1) yes
C(19) C(20) C(21) 118(1) yes
C(16) C(21) C(20) 123(1) yes
O(3) C(22) O(4) 120(1) yes
O(3) C(22) C(29) 108.9(10) yes
O(4) C(22) C(29) 131(1) yes
S(2) C(23) O(3) 110.1(7) yes
S(2) C(23) C(24) 113.7(7) yes
S(2) C(23) C(37) 108.3(7) yes
O(3) C(23) C(24) 104.2(8) yes
O(3) C(23) C(37) 107.9(9) yes
C(24) C(23) C(37) 112.3(9) yes
C(23) C(24) C(25) 130(1) yes
C(23) C(24) C(29) 108.4(9) yes
C(25) C(24) C(29) 120(1) yes
C(24) C(25) C(26) 114(1) yes
C(25) C(26) C(27) 119(2) yes
C(26) C(27) C(28) 129(2) yes
C(27) C(28) C(29) 110(1) yes
C(22) C(29) C(24) 108.1(9) yes
C(22) C(29) C(28) 126(1) yes
C(24) C(29) C(28) 125(1) yes
S(2) C(30) C(31) 116.6(9) yes
S(2) C(30) C(35) 118.9(9) yes
C(31) C(30) C(35) 124(1) yes
C(30) C(31) C(32) 118(1) yes
C(31) C(32) C(33) 119(1) yes
C(32) C(33) C(34) 121(1) yes
C(33) C(34) C(35) 121(1) yes
C(30) C(35) C(34) 114(1) yes
C(30) C(35) C(36) 126(1) yes
C(34) C(35) C(36) 119(1) yes
C(23) C(37) C(38) 118(1) yes
C(23) C(37) C(42) 120(1) yes
C(38) C(37) C(42) 120(1) yes
C(37) C(38) C(39) 118(1) yes
C(38) C(39) C(40) 118(1) yes
C(39) C(40) C(41) 122(1) yes
C(40) C(41) C(42) 118(1) yes
C(37) C(42) C(41) 121(1) yes

loop_
_geom_bond_atom_site_label_1
_geom_bond_atom_site_label_2
_geom_bond_distance
_geom_bond_publ_flag
S(1) C(2) 1.83(1) yes
S(1) C(9) 1.77(1) yes
S(2) C(23) 1.82(1) yes
S(2) C(30) 1.79(1) yes
O(1) C(1) 1.35(1) yes
O(1) C(2) 1.48(1) yes
O(2) C(1) 1.21(1) yes
O(3) C(22) 1.38(1) yes
O(3) C(23) 1.44(1) yes
O(4) C(22) 1.21(1) yes
C(1) C(8) 1.43(2) yes
C(2) C(3) 1.54(1) yes
C(2) C(16) 1.51(1) yes
C(3) C(4) 1.38(1) yes
C(3) C(8) 1.38(1) yes
C(4) C(5) 1.38(2) yes
C(5) C(6) 1.44(2) yes
C(6) C(7) 1.31(2) yes
C(7) C(8) 1.41(2) yes
C(9) C(10) 1.50(2) yes
C(9) C(14) 1.40(2) yes
C(10) C(11) 1.38(2) yes
C(11) C(12) 1.48(8) yes
C(12) C(13) 1.33(8) yes
C(13) C(14) 1.31(2) yes
C(14) C(15) 1.41(2) yes
C(16) C(17) 1.37(2) yes
C(16) C(21) 1.39(2) yes
C(17) C(18) 1.42(3) yes
C(18) C(19) 1.30(3) yes
C(19) C(20) 1.35(2) yes
C(20) C(21) 1.38(2) yes
C(22) C(29) 1.49(2) yes
C(23) C(24) 1.54(1) yes
C(23) C(37) 1.55(1) yes
C(24) C(25) 1.35(2) yes
C(24) C(29) 1.36(1) yes
C(25) C(26) 1.32(2) yes
C(26) C(27) 1.40(4) yes
C(27) C(28) 1.21(4) yes
C(28) C(29) 1.36(2) yes
C(30) C(31) 1.39(2) yes
C(30) C(35) 1.38(2) yes
C(31) C(32) 1.40(2) yes
C(32) C(33) 1.37(2) yes
C(33) C(34) 1.37(2) yes
C(34) C(35) 1.45(2) yes
C(35) C(36) 1.50(2) yes
C(37) C(38) 1.39(2) yes
C(37) C(42) 1.39(2) yes
C(38) C(39) 1.42(2) yes
C(39) C(40) 1.39(2) yes
C(40) C(41) 1.34(2) yes
C(41) C(42) 1.38(2) yes
